data_7158876
loop_
_publ_author_name
'Hsueh, Nai-Chen'
'Chang, Meng-Yang'

_publ_section_title
;
 BF3&#x00B7;OEt2-Mediated Nucleophilic Fluorocyclization of Sulfonyl
 3-Methylene-oxabenzocyclooctan-6-ones. Diastereocontrolled Synthesis of
 Benzofused Fluorooxabicyclo[4.2.1]nonanes
;
_journal_name_full 'Organic &amp; Biomolecular Chemistry'
_journal_paper_doi 10.1039/D2OB01459A
_journal_year 2022
_chemical_formula_moiety 'C19 H23 Cl O4 S'
_chemical_formula_sum 'C19 H23 Cl O4 S'
_chemical_formula_weight 382.88
_space_group_crystal_system monoclinic
_space_group_IT_number 14
_space_group_name_Hall '-P 2yn'
_space_group_name_H-M_alt 'P 1 21/n 1'
_atom_sites_solution_hydrogens geom
_atom_sites_solution_primary iterative
_atom_sites_solution_secondary difmap
_audit_creation_date 2020-06-06
_audit_creation_method
;
Olex2 1.2
(compiled 2018.05.29 svn.r3508 for OlexSys, GUI svn.r5506)
;
_audit_update_record
;
2020-06-08 deposited with the CCDC.	2022-09-08 downloaded from the CCDC.
;
_cell_angle_alpha 90.00
_cell_angle_beta 93.464(2)
_cell_angle_gamma 90.00
_cell_formula_units_Z 4
_cell_length_a 14.5435(3)
_cell_length_b 6.0581(2)
_cell_length_c 20.5872(4)
_cell_measurement_reflns_used 23575
_cell_measurement_temperature 113(2)
_cell_measurement_theta_max 26.9690
_cell_measurement_theta_min 2.7930
_cell_volume 1810.54(8)
_computing_cell_refinement 'CrysAlisPro 1.171.41.56a (Rigaku OD, 2020)'
_computing_data_collection 'CrysAlisPro 1.171.41.56a (Rigaku OD, 2020)'
_computing_data_reduction 'CrysAlisPro 1.171.41.56a (Rigaku OD, 2020)'
_computing_molecular_graphics 'Olex2 (Dolomanov et al., 2009)'
_computing_publication_material 'Olex2 (Dolomanov et al., 2009)'
_computing_structure_refinement 'XL (Sheldrick, 2008)'
_computing_structure_solution 'olex2.solve (Bourhis et al., 2015)'
_diffrn_ambient_temperature 113(2)
_diffrn_detector 'Hybrid Pixel Array Detector'
_diffrn_detector_area_resol_mean 10.0000
_diffrn_measured_fraction_theta_full 0.999
_diffrn_measured_fraction_theta_max 0.999
_diffrn_measurement_details
;
List of Runs (angles in degrees, time in seconds):

  # Type    Start    End  Width  t~exp~   \w     \q     \k     \f   Frames
#--------------------------------------------------------------------------
  1  \w    -17.00 100.00   0.50    8.15    --   10.60  82.00  60.00  234
  2  \w    -17.00 100.00   0.50    8.15    --   10.60  82.00-150.00  234
  3  \w    -15.00 100.00   0.50    8.15    --   10.60  77.00  90.00  230
  4  \w    -20.00 100.00   0.50    8.15    --   10.60  57.00 -30.00  240
  5  \w    -79.00  36.00   0.50    8.15    --   10.60 -77.00   0.00  230
  6  \w    -79.00  41.00   0.50    8.15    --   10.60 -57.00 120.00  240
  7  \w    -17.00 100.00   0.50    8.15    --   10.60  82.00 -30.00  234
  8  \w   -100.00  17.00   0.50    8.15    --  -10.90 -82.00-120.00  234
  9  \w   -100.00  17.00   0.50    8.15    --  -10.90 -82.00 120.00  234
 10  \w   -100.00  17.00   0.50    8.15    --  -10.90 -82.00  30.00  234
 11  \w    -54.00  -1.00   0.50    8.15    --  -10.90 -77.00 -60.00  106
 12  \w    -26.00  50.00   0.50    8.15    --  -10.90  57.00-150.00  152
;
_diffrn_measurement_device 'four-circle diffractometer'
_diffrn_measurement_device_type 'XtaLAB Pro II AFC12 (RINC): Kappa single'
_diffrn_measurement_method '\w scans'
_diffrn_orient_matrix_type 'CrysAlisPro convention (1999,Acta A55,543-557)'
_diffrn_orient_matrix_UB_11 -0.0482982000
_diffrn_orient_matrix_UB_12 0.0146565000
_diffrn_orient_matrix_UB_13 0.0008854000
_diffrn_orient_matrix_UB_21 -0.0025110000
_diffrn_orient_matrix_UB_22 0.0297604000
_diffrn_orient_matrix_UB_23 -0.0333799000
_diffrn_orient_matrix_UB_31 -0.0069789000
_diffrn_orient_matrix_UB_32 -0.1122807000
_diffrn_orient_matrix_UB_33 -0.0087338000
_diffrn_radiation_monochromator mirror
_diffrn_radiation_probe x-ray
_diffrn_radiation_type MoK\a
_diffrn_radiation_wavelength 0.71073
_diffrn_reflns_av_R_equivalents 0.0322
_diffrn_reflns_av_unetI/netI 0.0161
_diffrn_reflns_limit_h_max 17
_diffrn_reflns_limit_h_min -17
_diffrn_reflns_limit_k_max 7
_diffrn_reflns_limit_k_min -6
_diffrn_reflns_limit_l_max 24
_diffrn_reflns_limit_l_min -24
_diffrn_reflns_number 35564
_diffrn_reflns_theta_full 25.00
_diffrn_reflns_theta_max 25.00
_diffrn_reflns_theta_min 1.98
_diffrn_source 'micro-focus sealed X-ray tube'
_diffrn_source_type 'Rigaku (Mo) X-ray Source'
_exptl_absorpt_coefficient_mu 0.347
_exptl_absorpt_correction_T_max 1.00000
_exptl_absorpt_correction_T_min 0.29067
_exptl_absorpt_correction_type multi-scan
_exptl_absorpt_process_details
;
CrysAlisPro 1.171.41.56a (Rigaku Oxford Diffraction, 2020)
Empirical absorption correction using spherical harmonics,
 implemented in SCALE3 ABSPACK scaling algorithm.
;
_exptl_crystal_colour 'clear light colourless'
_exptl_crystal_colour_lustre clear
_exptl_crystal_colour_modifier light
_exptl_crystal_colour_primary colourless
_exptl_crystal_density_diffrn 1.405
_exptl_crystal_density_method 'not measured'
_exptl_crystal_description block
_exptl_crystal_F_000 808
_exptl_crystal_size_max 0.3
_exptl_crystal_size_mid 0.3
_exptl_crystal_size_min 0.2
_refine_diff_density_max 0.328
_refine_diff_density_min -0.299
_refine_diff_density_rms 0.047
_refine_ls_extinction_method none
_refine_ls_goodness_of_fit_ref 1.074
_refine_ls_hydrogen_treatment constr
_refine_ls_matrix_type full
_refine_ls_number_parameters 231
_refine_ls_number_reflns 3191
_refine_ls_number_restraints 0
_refine_ls_restrained_S_all 1.074
_refine_ls_R_factor_all 0.0346
_refine_ls_R_factor_gt 0.0315
_refine_ls_shift/su_max 0.001
_refine_ls_shift/su_mean 0.000
_refine_ls_structure_factor_coef Fsqd
_refine_ls_weighting_details 'calc w=1/[\s^2^(Fo^2^)+(0.0392P)^2^+1.3265P] where P=(Fo^2^+2Fc^2^)/3'
_refine_ls_weighting_scheme calc
_refine_ls_wR_factor_gt 0.0821
_refine_ls_wR_factor_ref 0.0838
_reflns_number_gt 2911
_reflns_number_total 3191
_reflns_threshold_expression >2sigma(I)
_cod_data_source_file d2ob01459a2.cif
_cod_data_source_block k10906-myc-d
_cod_database_code 7158876
_chemical_oxdiff_formula 'C19 H21 O4 S'
_diffrn_oxdiff_digest_frames
;
01ced5631da8e27aff867c009b04ba821b000254522
;
_reflns_odcompleteness_completeness 99.83
_reflns_odcompleteness_iscentric 1
_reflns_odcompleteness_theta 26.32
_olex2_refinement_description
;
1. Fixed Uiso
 At 1.2 times of:
  All C(H) groups, All C(H,H) groups
 At 1.5 times of:
  All C(H,H,H) groups, All O(H) groups
2.a Ternary CH refined with riding coordinates:
 C1(H1), C13(H13)
2.b Secondary CH2 refined with riding coordinates:
 C9(H9A,H9B)
2.c Aromatic/amide H refined with riding coordinates:
 C3(H3A), C4(H4A), C6(H6), C7(H7), C16(H16), C17(H17), C18(H18), C19(H19)
2.d Idealised Me refined as rotating group:
 C8(H8A,H8B,H8C), C11(H11A,H11B,H11C), C12(H12A,H12B,H12C)
2.e Idealised tetrahedral OH refined as rotating group:
 O3(H3), O4(H4)
;
_olex2_submission_special_instructions 'No special instructions were received'
_oxdiff_exptl_absorpt_empirical_details
;
Empirical correction (ABSPACK) includes:
- Absorption correction using spherical harmonics
- Frame scaling
;
_oxdiff_exptl_absorpt_empirical_full_max 1.712
_oxdiff_exptl_absorpt_empirical_full_min 0.453

loop_
_space_group_symop_id
_space_group_symop_operation_xyz
1 'x, y, z'
2 '-x+1/2, y+1/2, -z+1/2'
3 '-x, -y, -z'
4 'x-1/2, -y-1/2, z-1/2'

loop_
_atom_site_label
_atom_site_type_symbol
_atom_site_fract_x
_atom_site_fract_y
_atom_site_fract_z
_atom_site_U_iso_or_equiv
_atom_site_adp_type
_atom_site_occupancy
_atom_site_calc_flag
_atom_site_disorder_assembly
_atom_site_disorder_group
_atom_site_refinement_flags_posn
Cl1 Cl 0.03533(3) 0.68893(9) 0.41849(2) 0.03253(14) Uani 1 d . . .
S1 S 0.33549(3) 0.57977(7) 0.570660(19) 0.01680(12) Uani 1 d . . .
O1 O 0.42633(8) 0.6653(2) 0.58880(6) 0.0219(3) Uani 1 d . . .
O2 O 0.32242(8) 0.3438(2) 0.57219(6) 0.0239(3) Uani 1 d . . .
O3 O 0.35735(9) 0.3316(2) 0.43572(6) 0.0268(3) Uani 1 d . . .
H3 H 0.3659 0.2621 0.4709 0.040 Uiso 1 calc . . GR
O4 O 0.47316(8) 0.94135(19) 0.43498(5) 0.0193(3) Uani 1 d . . .
H4 H 0.4986 1.0634 0.4288 0.029 Uiso 1 calc . . GR
C1 C 0.30727(10) 0.6711(3) 0.48842(8) 0.0150(3) Uani 1 d . . .
H1 H 0.3162 0.8345 0.4864 0.018 Uiso 1 calc . . R
C2 C 0.25758(11) 0.7019(3) 0.62206(8) 0.0169(3) Uani 1 d . . .
C3 C 0.17767(11) 0.5898(3) 0.63663(8) 0.0197(4) Uani 1 d . . .
H3A H 0.1652 0.4466 0.6195 0.024 Uiso 1 calc . . R
C4 C 0.11694(11) 0.6900(3) 0.67640(8) 0.0221(4) Uani 1 d . . .
H4A H 0.0623 0.6147 0.6864 0.027 Uiso 1 calc . . R
C5 C 0.13441(12) 0.9003(3) 0.70214(8) 0.0212(4) Uani 1 d . . .
C6 C 0.21578(12) 1.0064(3) 0.68752(8) 0.0210(4) Uani 1 d . . .
H6 H 0.2292 1.1482 0.7054 0.025 Uiso 1 calc . . R
C7 C 0.27721(11) 0.9094(3) 0.64760(8) 0.0189(4) Uani 1 d . . .
H7 H 0.3322 0.9839 0.6378 0.023 Uiso 1 calc . . R
C8 C 0.06713(13) 1.0101(4) 0.74464(9) 0.0304(4) Uani 1 d . . .
H8A H 0.0931 1.1500 0.7611 0.046 Uiso 1 calc . . GR
H8B H 0.0553 0.9131 0.7813 0.046 Uiso 1 calc . . GR
H8C H 0.0093 1.0386 0.7191 0.046 Uiso 1 calc . . GR
C9 C 0.20704(11) 0.6170(3) 0.46498(8) 0.0176(3) Uani 1 d . . .
H9A H 0.2083 0.5174 0.4269 0.021 Uiso 1 calc . . R
H9B H 0.1781 0.5349 0.5000 0.021 Uiso 1 calc . . R
C10 C 0.14603(11) 0.8159(3) 0.44599(8) 0.0206(4) Uani 1 d . . .
C11 C 0.12771(12) 0.9676(3) 0.50263(9) 0.0250(4) Uani 1 d . . .
H11A H 0.0838 1.0825 0.4879 0.038 Uiso 1 calc . . GR
H11B H 0.1856 1.0364 0.5189 0.038 Uiso 1 calc . . GR
H11C H 0.1020 0.8816 0.5375 0.038 Uiso 1 calc . . GR
C12 C 0.17719(13) 0.9465(3) 0.38893(9) 0.0272(4) Uani 1 d . . .
H12A H 0.1850 0.8470 0.3521 0.041 Uiso 1 calc . . GR
H12B H 0.2360 1.0188 0.4011 0.041 Uiso 1 calc . . GR
H12C H 0.1308 1.0586 0.3765 0.041 Uiso 1 calc . . GR
C13 C 0.37954(11) 0.5571(3) 0.44605(8) 0.0181(4) Uani 1 d . . .
H13 H 0.4418 0.5678 0.4692 0.022 Uiso 1 calc . . R
C14 C 0.38176(11) 0.6714(3) 0.38143(8) 0.0171(3) Uani 1 d . . .
C15 C 0.42910(11) 0.8712(3) 0.37833(8) 0.0169(3) Uani 1 d . . .
C16 C 0.42924(11) 0.9898(3) 0.32065(8) 0.0216(4) Uani 1 d . . .
H16 H 0.4617 1.1255 0.3190 0.026 Uiso 1 calc . . R
C17 C 0.38134(12) 0.9077(3) 0.26546(8) 0.0262(4) Uani 1 d . . .
H17 H 0.3801 0.9894 0.2260 0.031 Uiso 1 calc . . R
C18 C 0.33554(12) 0.7087(3) 0.26736(9) 0.0270(4) Uani 1 d . . .
H18 H 0.3035 0.6531 0.2292 0.032 Uiso 1 calc . . R
C19 C 0.33632(11) 0.5897(3) 0.32501(9) 0.0227(4) Uani 1 d . . .
H19 H 0.3056 0.4514 0.3260 0.027 Uiso 1 calc . . R

loop_
_atom_site_aniso_label
_atom_site_aniso_U_11
_atom_site_aniso_U_22
_atom_site_aniso_U_33
_atom_site_aniso_U_23
_atom_site_aniso_U_13
_atom_site_aniso_U_12
Cl1 0.0181(2) 0.0445(3) 0.0343(3) -0.0066(2) -0.00414(18) -0.00160(19)
S1 0.0144(2) 0.0161(2) 0.0199(2) 0.00468(16) 0.00108(15) -0.00033(15)
O1 0.0151(6) 0.0279(7) 0.0224(6) 0.0059(5) -0.0015(5) -0.0025(5)
O2 0.0248(6) 0.0148(6) 0.0326(7) 0.0062(5) 0.0056(5) 0.0017(5)
O3 0.0318(7) 0.0128(6) 0.0367(7) -0.0026(5) 0.0099(6) 0.0000(5)
O4 0.0228(6) 0.0169(6) 0.0180(6) -0.0016(5) -0.0012(5) -0.0038(5)
C1 0.0151(8) 0.0127(8) 0.0171(8) 0.0017(6) 0.0011(6) 0.0003(6)
C2 0.0162(8) 0.0192(9) 0.0149(8) 0.0049(7) -0.0007(6) -0.0004(6)
C3 0.0199(8) 0.0197(9) 0.0195(8) 0.0012(7) 0.0001(7) -0.0044(7)
C4 0.0181(8) 0.0282(10) 0.0202(8) 0.0008(7) 0.0020(7) -0.0054(7)
C5 0.0210(8) 0.0267(10) 0.0154(8) 0.0009(7) -0.0019(7) 0.0006(7)
C6 0.0250(9) 0.0174(9) 0.0199(9) 0.0002(7) -0.0042(7) -0.0013(7)
C7 0.0184(8) 0.0180(9) 0.0201(8) 0.0060(7) -0.0020(6) -0.0028(7)
C8 0.0277(10) 0.0375(12) 0.0263(10) -0.0094(9) 0.0046(8) -0.0011(9)
C9 0.0154(8) 0.0180(9) 0.0193(8) -0.0019(7) 0.0009(6) -0.0016(7)
C10 0.0125(8) 0.0267(10) 0.0222(9) -0.0020(7) -0.0025(6) 0.0002(7)
C11 0.0220(8) 0.0279(10) 0.0250(9) -0.0029(8) 0.0002(7) 0.0083(8)
C12 0.0257(9) 0.0311(11) 0.0249(9) 0.0035(8) 0.0013(7) 0.0063(8)
C13 0.0166(8) 0.0130(8) 0.0249(9) -0.0013(7) 0.0033(7) 0.0009(6)
C14 0.0132(7) 0.0190(9) 0.0194(8) -0.0036(7) 0.0037(6) 0.0035(6)
C15 0.0132(7) 0.0204(9) 0.0172(8) -0.0033(7) 0.0019(6) 0.0040(7)
C16 0.0198(8) 0.0228(9) 0.0228(9) 0.0018(7) 0.0059(7) 0.0028(7)
C17 0.0235(9) 0.0388(12) 0.0167(9) 0.0026(8) 0.0045(7) 0.0078(8)
C18 0.0208(9) 0.0409(12) 0.0192(9) -0.0103(8) 0.0002(7) 0.0047(8)
C19 0.0168(8) 0.0254(10) 0.0261(9) -0.0101(8) 0.0024(7) 0.0008(7)

loop_
_atom_type_symbol
_atom_type_description
_atom_type_scat_dispersion_real
_atom_type_scat_dispersion_imag
_atom_type_scat_source
C C 0.0033 0.0016 'International Tables Vol C Tables 4.2.6.8 and 6.1.1.4'
H H 0.0000 0.0000 'International Tables Vol C Tables 4.2.6.8 and 6.1.1.4'
Cl Cl 0.1484 0.1585 'International Tables Vol C Tables 4.2.6.8 and 6.1.1.4'
O O 0.0106 0.0060 'International Tables Vol C Tables 4.2.6.8 and 6.1.1.4'
S S 0.1246 0.1234 'International Tables Vol C Tables 4.2.6.8 and 6.1.1.4'

loop_
_geom_angle_atom_site_label_1
_geom_angle_atom_site_label_2
_geom_angle_atom_site_label_3
_geom_angle
_geom_angle_site_symmetry_1
_geom_angle_site_symmetry_3
_geom_angle_publ_flag
O1 S1 C1 106.55(7) . . ?
O1 S1 C2 107.78(8) . . ?
O2 S1 O1 117.94(7) . . ?
O2 S1 C1 107.54(8) . . ?
O2 S1 C2 108.25(8) . . ?
C2 S1 C1 108.48(7) . . ?
C9 C1 S1 112.66(11) . . ?
C9 C1 C13 112.67(13) . . ?
C13 C1 S1 105.38(11) . . ?
C3 C2 S1 119.99(13) . . ?
C7 C2 S1 118.97(13) . . ?
C7 C2 C3 121.04(16) . . ?
C4 C3 C2 118.99(16) . . ?
C3 C4 C5 121.18(16) . . ?
C4 C5 C8 120.89(16) . . ?
C6 C5 C4 118.40(16) . . ?
C6 C5 C8 120.72(17) . . ?
C7 C6 C5 121.30(16) . . ?
C6 C7 C2 119.09(16) . . ?
C10 C9 C1 115.73(14) . . ?
C9 C10 Cl1 103.41(12) . . ?
C11 C10 Cl1 107.31(12) . . ?
C11 C10 C9 113.89(14) . . ?
C12 C10 Cl1 106.13(12) . . ?
C12 C10 C9 114.48(14) . . ?
C12 C10 C11 110.78(16) . . ?
O3 C13 C1 110.74(13) . . ?
O3 C13 C14 109.16(14) . . ?
C14 C13 C1 109.97(13) . . ?
C15 C14 C13 118.50(14) . . ?
C19 C14 C13 122.74(16) . . ?
C19 C14 C15 118.73(16) . . ?
O4 C15 C14 116.00(14) . . ?
O4 C15 C16 123.05(16) . . ?
C16 C15 C14 120.94(15) . . ?
C15 C16 C17 119.21(17) . . ?
C18 C17 C16 120.61(17) . . ?
C17 C18 C19 119.95(16) . . ?
C18 C19 C14 120.51(17) . . ?

loop_
_geom_bond_atom_site_label_1
_geom_bond_atom_site_label_2
_geom_bond_distance
_geom_bond_site_symmetry_2
_geom_bond_publ_flag
Cl1 C10 1.8422(17) . ?
S1 O1 1.4468(12) . ?
S1 O2 1.4430(13) . ?
S1 C1 1.8047(16) . ?
S1 C2 1.7596(17) . ?
O3 C13 1.417(2) . ?
O4 C15 1.364(2) . ?
C1 C9 1.543(2) . ?
C1 C13 1.566(2) . ?
C2 C3 1.394(2) . ?
C2 C7 1.385(2) . ?
C3 C4 1.381(2) . ?
C4 C5 1.397(3) . ?
C5 C6 1.396(2) . ?
C5 C8 1.506(2) . ?
C6 C7 1.381(2) . ?
C9 C10 1.533(2) . ?
C10 C11 1.521(2) . ?
C10 C12 1.509(3) . ?
C13 C14 1.502(2) . ?
C14 C15 1.396(2) . ?
C14 C19 1.392(2) . ?
C15 C16 1.388(2) . ?
C16 C17 1.389(3) . ?
C17 C18 1.379(3) . ?
C18 C19 1.388(3) . ?
